data_1001713
loop_
_publ_author_name
'Ledain, S'
'Borel, M M'
'Leclaire, A'
'Provost, J'
'Raveau, B'

_publ_section_title
;
A molybdenum V diphosphate involving Li O4 tetrahedra: Li Mo O P2 O7
;
_journal_coden_ASTM JSSCBI
_journal_name_full 'Journal of Solid State Chemistry'
_journal_page_first 260
_journal_page_last 267
_journal_paper_doi 10.1006/jssc.1995.1407
_journal_volume 120
_journal_year 1995
_chemical_formula_structural 'Li (Mo P2 O8)'
_chemical_formula_sum 'Li Mo O8 P2'
_chemical_name_systematic 'Lithium tecto-molybdo(V)diphosphate(V)'
_space_group_IT_number 14
_symmetry_cell_setting monoclinic
_symmetry_Int_Tables_number 14
_symmetry_space_group_name_Hall '-P 2yn'
_symmetry_space_group_name_H-M 'P 1 21/n 1'
_cell_angle_alpha 90
_cell_angle_beta 104.62(2)
_cell_angle_gamma 90
_cell_formula_units_Z 12
_cell_length_a 16.04599(400)
_cell_length_b 11.951(2)
_cell_length_c 9.937(2)
_cell_volume 1843.9
_refine_ls_R_factor_all 0.034
_cod_database_code 1001713

loop_
_symmetry_equiv_pos_as_xyz
x,y,z
1/2+x,1/2-y,1/2+z
-x,-y,-z
1/2-x,1/2+y,1/2-z

loop_
_atom_site_label
_atom_site_type_symbol
_atom_site_symmetry_multiplicity
_atom_site_Wyckoff_symbol
_atom_site_fract_x
_atom_site_fract_y
_atom_site_fract_z
_atom_site_occupancy
_atom_site_attached_hydrogens
_atom_site_calc_flag
Mo1 Mo5+ 4 e 0.23712(7) 0.19528(9) 0.1878(1) 1. 0 d
Mo2 Mo5+ 4 e 0.57656(8) 0.21664(8) 0.1992(1) 1. 0 d
Mo3 Mo5+ 4 e 0.90907(7) 0.2023(1) 0.1932(1) 1. 0 d
P1 P5+ 4 e 0.1195(2) 0.2968(3) 0.3854(3) 1. 0 d
P2 P5+ 4 e 0.1595(2) 0.4500(3) 0.1895(4) 1. 0 d
P3 P5+ 4 e 0.4787(2) 0.4582(3) 0.1817(4) 1. 0 d
P4 P5+ 4 e 0.4419(2) 0.3008(3) 0.3816(4) 1. 0 d
P5 P5+ 4 e 0.3387(2) 0.0415(3) 0.7148(4) 1. 0 d
P6 P5+ 4 e 0.3767(2) 0.1741(3) 0.9715(4) 1. 0 d
Li1 Li1+ 4 e 0.022(2) 0.436(2) 0.902(3) 1. 0 d
Li2 Li1+ 4 e 0.212(2) 0.064(2) 0.439(3) 1. 0 d
Li3 Li1+ 4 e 0.355(2) 0.443(2) 0.903(3) 1. 0 d
O1 O2- 4 e 0.1542(7) 0.135(1) 0.079(1) 1. 0 d
O2 O2- 4 e 0.3140(7) 0.191(1) 0.061(1) 1. 0 d
O3 O2- 4 e 0.2846(6) 0.0538(9) 0.295(1) 1. 0 d
O4 O2- 4 e 0.1870(6) 0.2146(8) 0.355(1) 1. 0 d
O5 O2- 4 e 0.2051(7) 0.3546(9) 0.135(1) 1. 0 d
O6 O2- 4 e 0.3494(6) 0.2736(9) 0.324(1) 1. 0 d
O7 O2- 4 e 0.6643(8) 0.272(1) 0.302(1) 1. 0 d
O8 O2- 4 e 0.6309(5) 0.1934(8) 0.0412(9) 1. 0 d
O9 O2- 4 e 0.5002(5) 0.2141(8) 0.333(1) 1. 0 d
O10 O2- 4 e 0.5954(7) 0.051(1) 0.268(1) 1. 0 d
O11 O2- 4 e 0.5200(6) 0.3601(8) 0.124(1) 1. 0 d
O12 O2- 4 e 0.4652(6) 0.1427(9) 0.054(1) 1. 0 d
O13 O2- 4 e 0.8159(7) 0.1470(9) 0.110(1) 1. 0 d
O14 O2- 4 e 0.9692(6) 0.1905(9) 0.038(1) 1. 0 d
O15 O2- 4 e 0.9523(6) 0.0529(8) 0.283(1) 1. 0 d
O16 O2- 4 e 0.8735(6) 0.2235(8) 0.377(1) 1. 0 d
O17 O2- 4 e 0.8793(6) 0.3633(9) 0.149(1) 1. 0 d
O18 O2- 4 e 0.0307(6) 0.2707(9) 0.301(1) 1. 0 d
O19 O2- 4 e 0.1486(6) 0.4164(8) 0.340(1) 1. 0 d
O20 O2- 4 e 0.0707(6) 0.4723(8) 0.097(1) 1. 0 d
O21 O2- 4 e 0.4651(6) 0.4197(9) 0.329(1) 1. 0 d
O22 O2- 4 e 0.3981(8) 0.490(1) 0.085(1) 1. 0 d
O23 O2- 4 e 0.3373(7) 0.0736(9) 0.870(1) 1. 0 d
O24 O2- 4 e 0.2504(7) 0.0120(9) 0.634(1) 1. 0 d

loop_
_atom_type_symbol
_atom_type_oxidation_number
Mo5+ 5.000
P5+ 5.000
Li1+ 1.000
O2- -2.000
